data_2240563
loop_
_publ_author_name
'Wu, Min'
'Hu, Xiu-Rong'
'Gu, Jian-Ming'
'Tang, Gu-Ping'

_publ_section_title
;
 Crystal structure of febuxostat--acetic acid (1/1)
;
_journal_coeditor_code XU5836
_journal_issue 5
_journal_name_full 'Acta Crystallographica Section E'
_journal_page_first o295
_journal_page_last o296
_journal_paper_doi 10.1107/S2056989015005708
_journal_volume 71
_journal_year 2015
_chemical_formula_iupac 'C16 H16 N2 O3 S, C2 H4 O2'
_chemical_formula_moiety 'C16 H16 N2 O3 S, C2 H4 O2'
_chemical_formula_sum 'C18 H20 N2 O5 S'
_chemical_formula_weight 376.42
_chemical_name_common febuxostat
_chemical_name_systematic '2-(3-Cyano-4-isobutyloxyphenyl)-4-methylthiazole-5-carboxylic acid--acetic acid (1/1)'
_space_group_IT_number 2
_symmetry_cell_setting triclinic
_symmetry_space_group_name_Hall '-P 1'
_symmetry_space_group_name_H-M 'P -1'
_atom_sites_solution_hydrogens geom
_atom_sites_solution_primary direct
_atom_sites_solution_secondary difmap
_audit_creation_method SHELXL-97
_cell_angle_alpha 84.897(5)
_cell_angle_beta 84.674(4)
_cell_angle_gamma 71.081(5)
_cell_formula_units_Z 2
_cell_length_a 7.684(2)
_cell_length_b 10.580(3)
_cell_length_c 12.059(3)
_cell_measurement_reflns_used 2789
_cell_measurement_temperature 296.0(10)
_cell_measurement_theta_max 27.4
_cell_measurement_theta_min 3.2
_cell_volume 921.6(4)
_computing_cell_refinement
;
PROCESS-AUTO (Rigaku, 2006)
;
_computing_data_collection
;
PROCESS-AUTO (Rigaku, 2006)
;
_computing_data_reduction
;
CrystalStructure (Rigaku, 2007)
;
_computing_molecular_graphics
;
ORTEP-3 for windows (Farrugia, 2012)
;
_computing_publication_material
;
WinGX (Farrugia, 2012)
;
_computing_structure_refinement
;
SHELXL97 (Sheldrick, 2008)
;
_computing_structure_solution
;
SHELXS97 (Sheldrick, 2008)
;
_diffrn_ambient_temperature 296.0(10)
_diffrn_detector_area_resol_mean 10.00
_diffrn_measured_fraction_theta_full 0.989
_diffrn_measured_fraction_theta_max 0.989
_diffrn_measurement_device_type 'Rigaku R-AXIS RAPID/ZJUG'
_diffrn_measurement_method \w
_diffrn_radiation_monochromator graphite
_diffrn_radiation_source 'rolling anode'
_diffrn_radiation_type MoK\a
_diffrn_radiation_wavelength 0.71073
_diffrn_reflns_av_R_equivalents 0.0260
_diffrn_reflns_av_sigmaI/netI 0.0349
_diffrn_reflns_limit_h_max 9
_diffrn_reflns_limit_h_min -8
_diffrn_reflns_limit_k_max 12
_diffrn_reflns_limit_k_min -12
_diffrn_reflns_limit_l_max 14
_diffrn_reflns_limit_l_min -14
_diffrn_reflns_number 7415
_diffrn_reflns_theta_full 25.50
_diffrn_reflns_theta_max 25.50
_diffrn_reflns_theta_min 3.18
_exptl_absorpt_coefficient_mu 0.207
_exptl_absorpt_correction_T_max 0.9520
_exptl_absorpt_correction_T_min 0.8898
_exptl_absorpt_correction_type multi-scan
_exptl_absorpt_process_details
;
(ABSCOR; Higashi, 1995)
;
_exptl_crystal_colour colorless
_exptl_crystal_density_diffrn 1.356
_exptl_crystal_density_method 'not measured'
_exptl_crystal_description chunk
_exptl_crystal_F_000 396
_exptl_crystal_size_max 0.51
_exptl_crystal_size_mid 0.30
_exptl_crystal_size_min 0.24
_refine_diff_density_max 0.249
_refine_diff_density_min -0.257
_refine_ls_extinction_method none
_refine_ls_goodness_of_fit_ref 1.002
_refine_ls_hydrogen_treatment constr
_refine_ls_matrix_type full
_refine_ls_number_parameters 241
_refine_ls_number_reflns 3397
_refine_ls_number_restraints 0
_refine_ls_restrained_S_all 1.002
_refine_ls_R_factor_all 0.0512
_refine_ls_R_factor_gt 0.0397
_refine_ls_shift/su_max 0.000
_refine_ls_shift/su_mean 0.000
_refine_ls_structure_factor_coef Fsqd
_refine_ls_weighting_details 'calc w=1/[\s^2^(Fo^2^)+(0.0641P)^2^+0.4268P] where P=(Fo^2^+2Fc^2^)/3'
_refine_ls_weighting_scheme calc
_refine_ls_wR_factor_gt 0.1027
_refine_ls_wR_factor_ref 0.1229
_reflns_number_gt 2749
_reflns_number_total 3397
_reflns_threshold_expression I>2sigma(I)
_cod_data_source_file xu5836sup1.cif
_cod_data_source_block I
_cod_database_code 2240563
_cod_database_fobs_code 2240563

loop_
_symmetry_equiv_pos_as_xyz
'x, y, z'
'-x, -y, -z'

loop_
_atom_site_type_symbol
_atom_site_label
_atom_site_fract_x
_atom_site_fract_y
_atom_site_fract_z
_atom_site_U_iso_or_equiv
_atom_site_adp_type
_atom_site_calc_flag
_atom_site_refinement_flags
_atom_site_occupancy
_atom_site_symmetry_multiplicity
S S1 0.72628(8) 0.73569(5) 0.50085(4) 0.03662(17) Uani d . 1 1
O O1 0.5945(3) 1.02293(15) 0.26948(14) 0.0507(4) Uani d . 1 1
H H1 0.5889 1.1016 0.2705 0.076 Uiso calc R 1 1
O O2 0.7074(3) 1.00765(16) 0.43526(15) 0.0584(5) Uani d . 1 1
O O3 0.8936(2) 0.12754(14) 0.74240(13) 0.0435(4) Uani d . 1 1
O O4 0.5922(3) 0.46989(15) 0.17802(14) 0.0538(5) Uani d . 1 1
H H4 0.6221 0.4821 0.2387 0.081 Uiso calc R 1 1
O O5 0.5837(3) 0.28003(15) 0.26573(13) 0.0511(4) Uani d . 1 1
N N1 0.6762(2) 0.60007(15) 0.34796(13) 0.0305(4) Uani d . 1 1
N N2 0.9313(4) 0.3647(3) 0.90533(19) 0.0707(7) Uani d . 1 1
C C3 0.6693(3) 0.81547(19) 0.37300(17) 0.0324(5) Uani d . 1 1
C C2 0.6483(3) 0.72860(18) 0.30167(17) 0.0304(4) Uani d . 1 1
C C1 0.7188(3) 0.59016(18) 0.45268(16) 0.0291(4) Uani d . 1 1
C C4 0.6599(3) 0.9576(2) 0.36255(18) 0.0364(5) Uani d . 1 1
C C5 0.6022(3) 0.7595(2) 0.18262(18) 0.0416(5) Uani d . 1 1
H H5A 0.4835 0.7508 0.1747 0.062 Uiso calc R 1 1
H H5B 0.6938 0.6981 0.1365 0.062 Uiso calc R 1 1
H H5C 0.5997 0.8493 0.1601 0.062 Uiso calc R 1 1
C C6 0.7591(3) 0.46731(19) 0.52647(16) 0.0299(4) Uani d . 1 1
C C11 0.7480(3) 0.3481(2) 0.49263(17) 0.0333(5) Uani d . 1 1
H H11 0.7106 0.3464 0.4218 0.040 Uiso calc R 1 1
C C10 0.7910(3) 0.2323(2) 0.56132(18) 0.0361(5) Uani d . 1 1
H H10 0.7836 0.1537 0.5363 0.043 Uiso calc R 1 1
C C9 0.8457(3) 0.2333(2) 0.66802(17) 0.0332(5) Uani d . 1 1
C C8 0.8528(3) 0.3538(2) 0.70422(17) 0.0332(5) Uani d . 1 1
C C7 0.8122(3) 0.4681(2) 0.63359(17) 0.0337(5) Uani d . 1 1
H H7 0.8205 0.5468 0.6580 0.040 Uiso calc R 1 1
C C13 0.8752(3) 0.0017(2) 0.71520(19) 0.0412(5) Uani d . 1 1
H H13A 0.9542 -0.0312 0.6495 0.049 Uiso calc R 1 1
H H13B 0.7487 0.0139 0.7003 0.049 Uiso calc R 1 1
C C14 0.9314(3) -0.0965(2) 0.8147(2) 0.0450(6) Uani d . 1 1
H H14 1.0592 -0.1062 0.8277 0.054 Uiso calc R 1 1
C C15 0.8132(4) -0.0512(3) 0.9196(2) 0.0650(8) Uani d . 1 1
H H15A 0.8197 0.0342 0.9362 0.098 Uiso calc R 1 1
H H15B 0.8569 -0.1154 0.9804 0.098 Uiso calc R 1 1
H H15C 0.6878 -0.0434 0.9091 0.098 Uiso calc R 1 1
C C16 0.9239(4) -0.2326(2) 0.7854(3) 0.0605(7) Uani d . 1 1
H H16A 0.8005 -0.2242 0.7692 0.091 Uiso calc R 1 1
H H16B 0.9601 -0.2966 0.8474 0.091 Uiso calc R 1 1
H H16C 1.0064 -0.2622 0.7212 0.091 Uiso calc R 1 1
C C12 0.8996(3) 0.3588(2) 0.81619(19) 0.0440(5) Uani d . 1 1
C C17 0.5719(3) 0.3514(2) 0.18152(18) 0.0371(5) Uani d . 1 1
C C18 0.5320(5) 0.3165(3) 0.0724(2) 0.0676(8) Uani d . 1 1
H H18A 0.5375 0.2243 0.0769 0.101 Uiso calc R 1 1
H H18B 0.6217 0.3305 0.0159 0.101 Uiso calc R 1 1
H H18C 0.4111 0.3722 0.0538 0.101 Uiso calc R 1 1

loop_
_atom_site_aniso_label
_atom_site_aniso_U_11
_atom_site_aniso_U_22
_atom_site_aniso_U_33
_atom_site_aniso_U_12
_atom_site_aniso_U_13
_atom_site_aniso_U_23
S1 0.0516(3) 0.0284(3) 0.0330(3) -0.0157(2) -0.0089(2) -0.0002(2)
O1 0.0769(12) 0.0284(8) 0.0533(10) -0.0232(8) -0.0232(9) 0.0079(7)
O2 0.0934(14) 0.0360(9) 0.0574(11) -0.0312(9) -0.0266(10) -0.0004(8)
O3 0.0615(10) 0.0317(8) 0.0401(9) -0.0190(7) -0.0145(7) 0.0104(6)
O4 0.0965(14) 0.0329(8) 0.0406(9) -0.0315(9) -0.0159(9) 0.0059(7)
O5 0.0845(13) 0.0324(8) 0.0425(9) -0.0267(8) -0.0148(8) 0.0068(7)
N1 0.0390(9) 0.0238(8) 0.0294(9) -0.0111(7) -0.0063(7) 0.0025(6)
N2 0.0975(19) 0.0752(16) 0.0407(13) -0.0255(15) -0.0214(12) -0.0011(11)
C3 0.0372(11) 0.0281(10) 0.0332(11) -0.0122(8) -0.0059(9) 0.0028(8)
C2 0.0341(10) 0.0246(9) 0.0332(11) -0.0110(8) -0.0032(8) 0.0018(8)
C1 0.0295(10) 0.0254(9) 0.0320(10) -0.0089(8) -0.0008(8) -0.0012(8)
C4 0.0422(12) 0.0291(10) 0.0406(12) -0.0153(9) -0.0052(9) 0.0013(9)
C5 0.0627(14) 0.0295(10) 0.0352(12) -0.0177(10) -0.0129(10) 0.0063(9)
C6 0.0314(10) 0.0274(10) 0.0302(10) -0.0090(8) -0.0017(8) 0.0008(8)
C11 0.0388(11) 0.0327(10) 0.0304(10) -0.0141(9) -0.0061(9) 0.0023(8)
C10 0.0462(12) 0.0292(10) 0.0364(11) -0.0161(9) -0.0074(9) 0.0009(9)
C9 0.0367(11) 0.0303(10) 0.0337(11) -0.0136(9) -0.0042(9) 0.0057(8)
C8 0.0375(11) 0.0329(10) 0.0286(10) -0.0104(9) -0.0039(8) 0.0009(8)
C7 0.0404(11) 0.0279(10) 0.0338(11) -0.0120(9) -0.0031(9) -0.0017(8)
C13 0.0506(13) 0.0313(11) 0.0437(13) -0.0173(10) -0.0039(10) 0.0049(9)
C14 0.0450(12) 0.0355(11) 0.0528(14) -0.0126(10) -0.0094(11) 0.0110(10)
C15 0.088(2) 0.0519(15) 0.0481(15) -0.0164(15) -0.0039(14) 0.0141(12)
C16 0.0697(17) 0.0333(12) 0.0743(19) -0.0146(12) -0.0043(15) 0.0111(12)
C12 0.0577(14) 0.0389(12) 0.0357(13) -0.0157(11) -0.0094(10) 0.0032(9)
C17 0.0473(12) 0.0272(10) 0.0388(12) -0.0148(9) -0.0030(9) -0.0010(9)
C18 0.119(3) 0.0564(16) 0.0429(15) -0.0473(17) -0.0126(15) -0.0017(12)

loop_
_atom_type_symbol
_atom_type_description
_atom_type_scat_dispersion_real
_atom_type_scat_dispersion_imag
_atom_type_scat_source
C C 0.0033 0.0016 'International Tables Vol C Tables 4.2.6.8 and 6.1.1.4'
H H 0.0000 0.0000 'International Tables Vol C Tables 4.2.6.8 and 6.1.1.4'
N N 0.0061 0.0033 'International Tables Vol C Tables 4.2.6.8 and 6.1.1.4'
O O 0.0106 0.0060 'International Tables Vol C Tables 4.2.6.8 and 6.1.1.4'
S S 0.1246 0.1234 'International Tables Vol C Tables 4.2.6.8 and 6.1.1.4'

loop_
_geom_angle_atom_site_label_1
_geom_angle_atom_site_label_2
_geom_angle_atom_site_label_3
_geom_angle
C3 S1 C1 89.55(10)
C4 O1 H1 109.5
C9 O3 C13 118.74(17)
C17 O4 H4 109.5
C1 N1 C2 110.89(16)
C2 C3 C4 134.5(2)
C2 C3 S1 110.65(15)
C4 C3 S1 114.82(15)
C3 C2 N1 114.23(18)
C3 C2 C5 126.75(18)
N1 C2 C5 119.01(17)
N1 C1 C6 125.29(17)
N1 C1 S1 114.68(14)
C6 C1 S1 120.03(15)
O2 C4 O1 123.93(19)
O2 C4 C3 121.4(2)
O1 C4 C3 114.69(18)
C2 C5 H5A 109.5
C2 C5 H5B 109.5
H5A C5 H5B 109.5
C2 C5 H5C 109.5
H5A C5 H5C 109.5
H5B C5 H5C 109.5
C11 C6 C7 118.10(18)
C11 C6 C1 122.16(18)
C7 C6 C1 119.74(18)
C10 C11 C6 121.79(19)
C10 C11 H11 119.1
C6 C11 H11 119.1
C11 C10 C9 119.94(19)
C11 C10 H10 120.0
C9 C10 H10 120.0
O3 C9 C10 125.95(18)
O3 C9 C8 115.24(18)
C10 C9 C8 118.81(18)
C7 C8 C9 120.38(19)
C7 C8 C12 119.81(19)
C9 C8 C12 119.80(18)
C8 C7 C6 120.94(19)
C8 C7 H7 119.5
C6 C7 H7 119.5
O3 C13 C14 107.20(18)
O3 C13 H13A 110.3
C14 C13 H13A 110.3
O3 C13 H13B 110.3
C14 C13 H13B 110.3
H13A C13 H13B 108.5
C15 C14 C13 112.9(2)
C15 C14 C16 110.9(2)
C13 C14 C16 108.2(2)
C15 C14 H14 108.2
C13 C14 H14 108.2
C16 C14 H14 108.2
C14 C15 H15A 109.5
C14 C15 H15B 109.5
H15A C15 H15B 109.5
C14 C15 H15C 109.5
H15A C15 H15C 109.5
H15B C15 H15C 109.5
C14 C16 H16A 109.5
C14 C16 H16B 109.5
H16A C16 H16B 109.5
C14 C16 H16C 109.5
H16A C16 H16C 109.5
H16B C16 H16C 109.5
N2 C12 C8 178.0(3)
O5 C17 O4 122.5(2)
O5 C17 C18 124.4(2)
O4 C17 C18 113.11(19)
C17 C18 H18A 109.5
C17 C18 H18B 109.5
H18A C18 H18B 109.5
C17 C18 H18C 109.5
H18A C18 H18C 109.5
H18B C18 H18C 109.5

loop_
_geom_bond_atom_site_label_1
_geom_bond_atom_site_label_2
_geom_bond_distance
S1 C3 1.713(2)
S1 C1 1.713(2)
O1 C4 1.316(3)
O1 H1 0.8200
O2 C4 1.204(3)
O3 C9 1.344(2)
O3 C13 1.452(3)
O4 C17 1.309(3)
O4 H4 0.8200
O5 C17 1.203(3)
N1 C1 1.321(3)
N1 C2 1.380(2)
N2 C12 1.135(3)
C3 C2 1.369(3)
C3 C4 1.477(3)
C2 C5 1.493(3)
C1 C6 1.470(3)
C5 H5A 0.9600
C5 H5B 0.9600
C5 H5C 0.9600
C6 C11 1.389(3)
C6 C7 1.392(3)
C11 C10 1.380(3)
C11 H11 0.9300
C10 C9 1.392(3)
C10 H10 0.9300
C9 C8 1.403(3)
C8 C7 1.381(3)
C8 C12 1.439(3)
C7 H7 0.9300
C13 C14 1.512(3)
C13 H13A 0.9700
C13 H13B 0.9700
C14 C15 1.506(4)
C14 C16 1.533(3)
C14 H14 0.9800
C15 H15A 0.9600
C15 H15B 0.9600
C15 H15C 0.9600
C16 H16A 0.9600
C16 H16B 0.9600
C16 H16C 0.9600
C17 C18 1.482(3)
C18 H18A 0.9600
C18 H18B 0.9600
C18 H18C 0.9600

loop_
_geom_hbond_atom_site_label_D
_geom_hbond_atom_site_label_H
_geom_hbond_atom_site_label_A
_geom_hbond_site_symmetry_A
_geom_hbond_distance_DH
_geom_hbond_distance_HA
_geom_hbond_distance_DA
_geom_hbond_angle_DHA
O1 H1 O5 1_565 0.82 1.87 2.691(2) 177
O4 H4 N1 . 0.82 2.05 2.800(3) 152
C10 H10 O2 1_545 0.93 2.30 3.192(3) 162
C11 H11 O5 . 0.93 2.45 3.344(3) 161

loop_
_geom_torsion_atom_site_label_1
_geom_torsion_atom_site_label_2
_geom_torsion_atom_site_label_3
_geom_torsion_atom_site_label_4
_geom_torsion
_geom_torsion_publ_flag
C1 S1 C3 C2 -0.09(16) ?
C1 S1 C3 C4 -178.19(16) ?
C4 C3 C2 N1 177.9(2) ?
S1 C3 C2 N1 0.3(2) ?
C4 C3 C2 C5 -1.3(4) ?
S1 C3 C2 C5 -178.87(18) ?
C1 N1 C2 C3 -0.4(2) ?
C1 N1 C2 C5 178.84(18) ?
C2 N1 C1 C6 -179.40(18) ?
C2 N1 C1 S1 0.3(2) ?
C3 S1 C1 N1 -0.13(16) ?
C3 S1 C1 C6 179.60(16) ?
C2 C3 C4 O2 -170.3(2) ?
S1 C3 C4 O2 7.2(3) y
C2 C3 C4 O1 10.4(4) y
S1 C3 C4 O1 -172.07(16) ?
N1 C1 C6 C11 -2.8(3) ?
S1 C1 C6 C11 177.53(15) ?
N1 C1 C6 C7 176.48(19) ?
S1 C1 C6 C7 -3.2(3) ?
C7 C6 C11 C10 -1.1(3) ?
C1 C6 C11 C10 178.15(18) ?
C6 C11 C10 C9 0.6(3) ?
C13 O3 C9 C10 -5.0(3) ?
C13 O3 C9 C8 174.90(18) ?
C11 C10 C9 O3 -179.0(2) ?
C11 C10 C9 C8 1.1(3) ?
O3 C9 C8 C7 177.91(18) ?
C10 C9 C8 C7 -2.2(3) ?
O3 C9 C8 C12 -3.1(3) ?
C10 C9 C8 C12 176.8(2) y
C9 C8 C7 C6 1.6(3) ?
C12 C8 C7 C6 -177.3(2) ?
C11 C6 C7 C8 0.0(3) ?
C1 C6 C7 C8 -179.29(18) ?
C9 O3 C13 C14 -177.85(18) ?
O3 C13 C14 C15 60.1(3) ?
O3 C13 C14 C16 -176.75(19) ?
